data_7040146
loop_
_publ_author_name
'Liang, Qiuming'
'Janes, Trevor'
'Gjergji, Xhoana'
'Song, Datong'

_publ_section_title
;
 Iron complexes of a bidentate picolyl-NHC ligand: synthesis, structure
 and reactivity.
;
_journal_issue 35
_journal_name_full 'Dalton transactions (Cambridge, England : 2003)'
_journal_page_first 13872
_journal_page_last 13880
_journal_paper_doi 10.1039/c6dt02792j
_journal_volume 45
_journal_year 2016
_chemical_formula_sum 'C24 H37 Br Fe N4 Si2'
_chemical_formula_weight 573.51
_chemical_name_systematic
;
 ?
;
_space_group_crystal_system triclinic
_space_group_IT_number 2
_space_group_name_Hall '-P 1'
_space_group_name_H-M_alt 'P -1'
_symmetry_space_group_name_Hall '-P 1'
_symmetry_space_group_name_H-M 'P -1'
_atom_sites_solution_hydrogens geom
_audit_creation_method SHELXL-2013
_audit_update_record
;
2016-07-14 deposited with the CCDC.
2016-08-04 downloaded from the CCDC.
;
_cell_angle_alpha 65.934(4)
_cell_angle_beta 84.261(6)
_cell_angle_gamma 89.170(4)
_cell_formula_units_Z 4
_cell_length_a 9.9454(9)
_cell_length_b 16.0770(11)
_cell_length_c 19.4063(19)
_cell_measurement_reflns_used 34932
_cell_measurement_temperature 150(2)
_cell_measurement_theta_max 27.603
_cell_measurement_theta_min 2.059
_cell_volume 2817.8(4)
_computing_structure_refinement 'SHELXL-2013 (Sheldrick, 2013)'
_diffrn_ambient_temperature 150(2)
_diffrn_measured_fraction_theta_full 0.998
_diffrn_measured_fraction_theta_max 0.987
_diffrn_measurement_device_type 'Bruker Kappa Apex II'
_diffrn_radiation_type MoK\a
_diffrn_radiation_wavelength 0.71073
_diffrn_reflns_av_R_equivalents 0.1056
_diffrn_reflns_av_unetI/netI 0.1692
_diffrn_reflns_Laue_measured_fraction_full 0.998
_diffrn_reflns_Laue_measured_fraction_max 0.987
_diffrn_reflns_limit_h_max 12
_diffrn_reflns_limit_h_min -12
_diffrn_reflns_limit_k_max 20
_diffrn_reflns_limit_k_min -20
_diffrn_reflns_limit_l_max 25
_diffrn_reflns_limit_l_min -25
_diffrn_reflns_number 34932
_diffrn_reflns_point_group_measured_fraction_full 0.998
_diffrn_reflns_point_group_measured_fraction_max 0.987
_diffrn_reflns_theta_full 25.242
_diffrn_reflns_theta_max 27.603
_diffrn_reflns_theta_min 2.059
_exptl_absorpt_coefficient_mu 2.057
_exptl_absorpt_correction_T_max 0.7456
_exptl_absorpt_correction_T_min 0.5696
_exptl_absorpt_correction_type multi-scan
_exptl_absorpt_process_details SADABS
_exptl_crystal_colour orange
_exptl_crystal_density_diffrn 1.352
_exptl_crystal_description plate
_exptl_crystal_F_000 1192
_exptl_crystal_size_max 0.09
_exptl_crystal_size_mid 0.08
_exptl_crystal_size_min 0.06
_refine_diff_density_max 2.879
_refine_diff_density_min -1.008
_refine_diff_density_rms 0.209
_refine_ls_extinction_method none
_refine_ls_goodness_of_fit_ref 1.098
_refine_ls_hydrogen_treatment constr
_refine_ls_matrix_type full
_refine_ls_number_parameters 595
_refine_ls_number_reflns 12901
_refine_ls_number_restraints 0
_refine_ls_restrained_S_all 1.098
_refine_ls_R_factor_all 0.1795
_refine_ls_R_factor_gt 0.0855
_refine_ls_shift/su_max 0.000
_refine_ls_shift/su_mean 0.000
_refine_ls_structure_factor_coef Fsqd
_refine_ls_weighting_details 'w=1/[\s^2^(Fo^2^)+(0.1000P)^2^] where P=(Fo^2^+2Fc^2^)/3'
_refine_ls_weighting_scheme calc
_refine_ls_wR_factor_gt 0.2007
_refine_ls_wR_factor_ref 0.2367
_reflns_Friedel_coverage 0.000
_reflns_number_gt 6521
_reflns_number_total 12901
_reflns_threshold_expression 'I > 2\s(I)'
_cod_data_source_file c6dt02792j2.cif
_cod_data_source_block 2
_cod_depositor_comments 'Adding full bibliography for 7040145--7040152.cif.'
_cod_database_code 7040146
_shelx_space_group_comment
;
The symmetry employed for this shelxl refinement is uniquely defined
by the following loop, which should always be used as a source of
symmetry information in preference to the above space-group names.
They are only intended as comments.
;
_shelxl_version_number 2013-4

loop_
_space_group_symop_operation_xyz
'x, y, z'
'-x, -y, -z'

loop_
_atom_site_label
_atom_site_type_symbol
_atom_site_fract_x
_atom_site_fract_y
_atom_site_fract_z
_atom_site_U_iso_or_equiv
_atom_site_adp_type
_atom_site_occupancy
_atom_site_site_symmetry_order
_atom_site_calc_flag
_atom_site_refinement_flags_posn
_atom_site_refinement_flags_adp
Fe1 Fe -0.48737(11) -0.22838(7) 0.32508(6) 0.0202(3) Uani 1 1 d . .
Fe2 Fe 0.04999(11) 0.27019(7) 0.33210(6) 0.0212(3) Uani 1 1 d . .
Br1 Br -0.51288(9) -0.38051(5) 0.42976(5) 0.0296(2) Uani 1 1 d . .
Br2 Br 0.05852(9) 0.12204(5) 0.44048(5) 0.0305(2) Uani 1 1 d . .
Si1 Si -0.6830(2) -0.28565(14) 0.23666(13) 0.0247(5) Uani 1 1 d . .
Si2 Si -0.5652(2) -0.09344(14) 0.16414(13) 0.0248(5) Uani 1 1 d . .
Si3 Si 0.2569(2) 0.21160(14) 0.23075(13) 0.0256(5) Uani 1 1 d . .
Si4 Si 0.1737(2) 0.40918(14) 0.16892(12) 0.0239(5) Uani 1 1 d . .
N1 N -0.2617(6) -0.1674(4) 0.3875(4) 0.0253(15) Uani 1 1 d . .
N2 N -0.1710(6) -0.1687(4) 0.2832(4) 0.0251(15) Uani 1 1 d . .
N3 N -0.5572(6) -0.1501(4) 0.3879(3) 0.0203(14) Uani 1 1 d . .
N4 N -0.5959(6) -0.1960(4) 0.2404(3) 0.0247(15) Uani 1 1 d . .
N5 N -0.2571(7) 0.3261(5) 0.3011(4) 0.0324(17) Uani 1 1 d . .
N6 N -0.1968(6) 0.3297(4) 0.4019(4) 0.0273(16) Uani 1 1 d . .
N7 N 0.1010(6) 0.3498(4) 0.3933(3) 0.0224(14) Uani 1 1 d . .
N8 N 0.1704(6) 0.3020(4) 0.2391(3) 0.0236(15) Uani 1 1 d . .
C1 C -0.2888(8) -0.1879(5) 0.3287(4) 0.0240(17) Uani 1 1 d . .
C2 C -0.0723(8) -0.1377(6) 0.3128(5) 0.038(2) Uani 1 1 d . .
H2A H 0.0179 -0.1198 0.2907 0.045 Uiso 1 1 calc R U
C3 C -0.1276(8) -0.1375(5) 0.3783(5) 0.0292(19) Uani 1 1 d . .
H3A H -0.0840 -0.1204 0.4121 0.035 Uiso 1 1 calc R U
C4 C -0.3554(8) -0.1886(6) 0.4567(4) 0.031(2) Uani 1 1 d . .
H4A H -0.3112 -0.1704 0.4921 0.038 Uiso 1 1 calc R U
H4B H -0.3726 -0.2553 0.4816 0.038 Uiso 1 1 calc R U
C5 C -0.4909(8) -0.1416(5) 0.4426(4) 0.0228(17) Uani 1 1 d . .
C6 C -0.5447(9) -0.1024(5) 0.4900(5) 0.032(2) Uani 1 1 d . .
H6A H -0.4965 -0.1006 0.5293 0.038 Uiso 1 1 calc R U
C7 C -0.6710(9) -0.0657(5) 0.4784(5) 0.035(2) Uani 1 1 d . .
H7A H -0.7110 -0.0374 0.5096 0.042 Uiso 1 1 calc R U
C8 C -0.7398(9) -0.0704(5) 0.4209(5) 0.032(2) Uani 1 1 d . .
H8A H -0.8256 -0.0437 0.4114 0.039 Uiso 1 1 calc R U
C9 C -0.6811(8) -0.1142(5) 0.3781(4) 0.0286(19) Uani 1 1 d . .
H9A H -0.7297 -0.1194 0.3402 0.034 Uiso 1 1 calc R U
C10 C -0.1507(7) -0.1812(5) 0.2133(5) 0.0245(18) Uani 1 1 d . .
C11 C -0.1226(8) -0.1057(5) 0.1456(5) 0.0254(18) Uani 1 1 d . .
C12 C -0.1036(8) -0.1199(6) 0.0784(5) 0.034(2) Uani 1 1 d . .
H12A H -0.0819 -0.0691 0.0314 0.040 Uiso 1 1 calc R U
C13 C -0.1157(8) -0.2069(6) 0.0788(5) 0.033(2) Uani 1 1 d . .
C14 C -0.1422(8) -0.2799(6) 0.1484(5) 0.034(2) Uani 1 1 d . .
H14A H -0.1493 -0.3393 0.1494 0.041 Uiso 1 1 calc R U
C15 C -0.1592(8) -0.2703(5) 0.2177(5) 0.0260(18) Uani 1 1 d . .
C16 C -0.1820(8) -0.3534(5) 0.2903(5) 0.033(2) Uani 1 1 d . .
H16A H -0.1363 -0.3448 0.3295 0.049 Uiso 1 1 calc R U
H16B H -0.1456 -0.4063 0.2827 0.049 Uiso 1 1 calc R U
H16C H -0.2792 -0.3634 0.3063 0.049 Uiso 1 1 calc R U
C17 C -0.1105(8) -0.0089(5) 0.1392(5) 0.034(2) Uani 1 1 d . .
H17A H -0.1532 -0.0056 0.1857 0.051 Uiso 1 1 calc R U
H17B H -0.1557 0.0321 0.0958 0.051 Uiso 1 1 calc R U
H17C H -0.0148 0.0095 0.1319 0.051 Uiso 1 1 calc R U
C18 C -0.1005(10) -0.2211(7) 0.0063(5) 0.052(3) Uani 1 1 d . .
H18A H -0.0771 -0.2844 0.0175 0.077 Uiso 1 1 calc R U
H18B H -0.0286 -0.1801 -0.0289 0.077 Uiso 1 1 calc R U
H18C H -0.1858 -0.2080 -0.0169 0.077 Uiso 1 1 calc R U
C19 C -0.4579(8) -0.1065(6) 0.0828(4) 0.038(2) Uani 1 1 d . .
H19A H -0.5146 -0.1302 0.0560 0.058 Uiso 1 1 calc R U
H19B H -0.3856 -0.1490 0.1028 0.058 Uiso 1 1 calc R U
H19C H -0.4182 -0.0470 0.0476 0.058 Uiso 1 1 calc R U
C20 C -0.7220(8) -0.0325(6) 0.1266(5) 0.037(2) Uani 1 1 d . .
H20A H -0.7887 -0.0382 0.1691 0.056 Uiso 1 1 calc R U
H20B H -0.7596 -0.0596 0.0954 0.056 Uiso 1 1 calc R U
H20C H -0.6994 0.0321 0.0956 0.056 Uiso 1 1 calc R U
C21 C -0.4727(9) -0.0141(5) 0.1930(5) 0.036(2) Uani 1 1 d . .
H21A H -0.5335 0.0035 0.2274 0.054 Uiso 1 1 calc R U
H21B H -0.4415 0.0404 0.1478 0.054 Uiso 1 1 calc R U
H21C H -0.3947 -0.0447 0.2188 0.054 Uiso 1 1 calc R U
C22 C -0.7747(10) -0.2544(6) 0.1507(5) 0.047(3) Uani 1 1 d . .
H22A H -0.8491 -0.2146 0.1527 0.070 Uiso 1 1 calc R U
H22B H -0.8109 -0.3098 0.1489 0.070 Uiso 1 1 calc R U
H22C H -0.7122 -0.2224 0.1052 0.070 Uiso 1 1 calc R U
C23 C -0.5656(8) -0.3777(5) 0.2357(5) 0.035(2) Uani 1 1 d . .
H23A H -0.5218 -0.4021 0.2828 0.053 Uiso 1 1 calc R U
H23B H -0.4966 -0.3524 0.1922 0.053 Uiso 1 1 calc R U
H23C H -0.6171 -0.4267 0.2316 0.053 Uiso 1 1 calc R U
C24 C -0.8143(8) -0.3339(5) 0.3201(5) 0.031(2) Uani 1 1 d . .
H24A H -0.8794 -0.2870 0.3186 0.047 Uiso 1 1 calc R U
H24B H -0.7707 -0.3542 0.3671 0.047 Uiso 1 1 calc R U
H24C H -0.8616 -0.3859 0.3181 0.047 Uiso 1 1 calc R U
C25 C -0.1502(8) 0.3070(5) 0.3431(4) 0.0239(17) Uani 1 1 d . .
C26 C -0.3642(8) 0.3562(6) 0.3338(5) 0.040(2) Uani 1 1 d . .
H26A H -0.4494 0.3725 0.3146 0.048 Uiso 1 1 calc R U
C27 C -0.3282(8) 0.3587(6) 0.3974(5) 0.039(2) Uani 1 1 d . .
H27A H -0.3816 0.3766 0.4321 0.047 Uiso 1 1 calc R U
C28 C -0.1210(8) 0.3109(6) 0.4673(4) 0.031(2) Uani 1 1 d . .
H28A H -0.1102 0.2443 0.4928 0.037 Uiso 1 1 calc R U
H28B H -0.1754 0.3300 0.5037 0.037 Uiso 1 1 calc R U
C29 C 0.0180(8) 0.3572(5) 0.4496(4) 0.0217(17) Uani 1 1 d . .
C30 C 0.0610(8) 0.3971(5) 0.4948(5) 0.0289(19) Uani 1 1 d . .
H30A H 0.0020 0.3994 0.5356 0.035 Uiso 1 1 calc R U
C31 C 0.1916(8) 0.4336(5) 0.4799(5) 0.0300(19) Uani 1 1 d . .
H31A H 0.2227 0.4614 0.5104 0.036 Uiso 1 1 calc R U
C32 C 0.2759(8) 0.4296(5) 0.4209(4) 0.0253(18) Uani 1 1 d . .
H32A H 0.3650 0.4554 0.4092 0.030 Uiso 1 1 calc R U
C33 C 0.2273(8) 0.3867(5) 0.3791(4) 0.0269(18) Uani 1 1 d . .
H33A H 0.2854 0.3830 0.3386 0.032 Uiso 1 1 calc R U
C34 C -0.2603(7) 0.3128(5) 0.2318(4) 0.0245(18) Uani 1 1 d . .
C35 C -0.2573(8) 0.2230(5) 0.2356(4) 0.0248(18) Uani 1 1 d . .
C36 C -0.2624(8) 0.2125(6) 0.1690(5) 0.0295(19) Uani 1 1 d . .
H36A H -0.2564 0.1530 0.1700 0.035 Uiso 1 1 calc R U
C37 C -0.2758(8) 0.2845(6) 0.1014(5) 0.033(2) Uani 1 1 d . .
C38 C -0.2813(8) 0.3723(6) 0.0989(5) 0.036(2) Uani 1 1 d . .
H38A H -0.2906 0.4223 0.0520 0.044 Uiso 1 1 calc R U
C39 C -0.2734(8) 0.3889(5) 0.1644(5) 0.031(2) Uani 1 1 d . .
C40 C -0.2489(9) 0.1417(5) 0.3093(5) 0.035(2) Uani 1 1 d . .
H40A H -0.2694 0.0860 0.3028 0.053 Uiso 1 1 calc R U
H40B H -0.3144 0.1470 0.3485 0.053 Uiso 1 1 calc R U
H40C H -0.1575 0.1390 0.3247 0.053 Uiso 1 1 calc R U
C41 C -0.2785(9) 0.4841(5) 0.1584(6) 0.042(2) Uani 1 1 d . .
H41A H -0.2556 0.4855 0.2059 0.063 Uiso 1 1 calc R U
H41B H -0.3698 0.5069 0.1489 0.063 Uiso 1 1 calc R U
H41C H -0.2136 0.5228 0.1164 0.063 Uiso 1 1 calc R U
C42 C -0.2875(10) 0.2697(7) 0.0298(5) 0.048(3) Uani 1 1 d . .
H42A H -0.2612 0.2076 0.0381 0.071 Uiso 1 1 calc R U
H42B H -0.2277 0.3136 -0.0121 0.071 Uiso 1 1 calc R U
H42C H -0.3811 0.2784 0.0172 0.071 Uiso 1 1 calc R U
C43 C 0.0785(8) 0.4890(5) 0.2029(5) 0.032(2) Uani 1 1 d . .
H43A H -0.0090 0.4607 0.2295 0.049 Uiso 1 1 calc R U
H43B H 0.0638 0.5458 0.1594 0.049 Uiso 1 1 calc R U
H43C H 0.1308 0.5022 0.2376 0.049 Uiso 1 1 calc R U
C44 C 0.3497(8) 0.4609(6) 0.1355(5) 0.040(2) Uani 1 1 d . .
H44A H 0.3919 0.4403 0.0975 0.060 Uiso 1 1 calc R U
H44B H 0.4036 0.4418 0.1787 0.060 Uiso 1 1 calc R U
H44C H 0.3451 0.5275 0.1128 0.060 Uiso 1 1 calc R U
C45 C 0.0942(9) 0.4147(6) 0.0836(5) 0.039(2) Uani 1 1 d . .
H45A H 0.0088 0.3792 0.0999 0.058 Uiso 1 1 calc R U
H45B H 0.1555 0.3896 0.0547 0.058 Uiso 1 1 calc R U
H45C H 0.0767 0.4783 0.0515 0.058 Uiso 1 1 calc R U
C46 C 0.3802(8) 0.1674(5) 0.3024(5) 0.034(2) Uani 1 1 d . .
H46A H 0.3340 0.1538 0.3530 0.050 Uiso 1 1 calc R U
H46B H 0.4523 0.2135 0.2910 0.050 Uiso 1 1 calc R U
H46C H 0.4193 0.1118 0.3011 0.050 Uiso 1 1 calc R U
C47 C 0.1359(9) 0.1165(5) 0.2436(5) 0.036(2) Uani 1 1 d . .
H47A H 0.0871 0.0941 0.2945 0.055 Uiso 1 1 calc R U
H47B H 0.1862 0.0667 0.2374 0.055 Uiso 1 1 calc R U
H47C H 0.0711 0.1390 0.2056 0.055 Uiso 1 1 calc R U
C48 C 0.3574(9) 0.2403(6) 0.1361(5) 0.044(2) Uani 1 1 d . .
H48A H 0.4249 0.2885 0.1270 0.067 Uiso 1 1 calc R U
H48B H 0.2965 0.2616 0.0960 0.067 Uiso 1 1 calc R U
H48C H 0.4031 0.1859 0.1360 0.067 Uiso 1 1 calc R U

loop_
_atom_site_aniso_label
_atom_site_aniso_U_11
_atom_site_aniso_U_22
_atom_site_aniso_U_33
_atom_site_aniso_U_23
_atom_site_aniso_U_13
_atom_site_aniso_U_12
Fe1 0.0197(6) 0.0223(5) 0.0198(6) -0.0090(5) -0.0050(5) -0.0001(4)
Fe2 0.0208(6) 0.0239(6) 0.0209(6) -0.0115(5) -0.0004(5) -0.0009(5)
Br1 0.0356(5) 0.0260(4) 0.0247(5) -0.0068(3) -0.0077(4) -0.0026(3)
Br2 0.0370(5) 0.0265(4) 0.0255(5) -0.0086(4) -0.0011(4) 0.0018(4)
Si1 0.0242(12) 0.0284(11) 0.0254(12) -0.0144(10) -0.0049(10) -0.0019(9)
Si2 0.0197(12) 0.0263(11) 0.0246(12) -0.0066(10) -0.0026(9) 0.0009(9)
Si3 0.0230(12) 0.0283(12) 0.0275(13) -0.0134(10) -0.0023(10) 0.0020(9)
Si4 0.0216(12) 0.0249(11) 0.0241(12) -0.0085(10) -0.0036(9) 0.0003(9)
N1 0.026(4) 0.033(4) 0.031(4) -0.026(3) -0.008(3) 0.001(3)
N2 0.020(4) 0.029(3) 0.031(4) -0.015(3) -0.009(3) 0.001(3)
N3 0.024(4) 0.018(3) 0.022(4) -0.011(3) -0.004(3) -0.002(3)
N4 0.022(4) 0.028(3) 0.024(4) -0.009(3) -0.007(3) 0.000(3)
N5 0.023(4) 0.051(4) 0.040(4) -0.036(4) -0.005(3) 0.002(3)
N6 0.019(4) 0.046(4) 0.025(4) -0.023(3) 0.001(3) -0.004(3)
N7 0.028(4) 0.023(3) 0.019(3) -0.011(3) -0.005(3) -0.003(3)
N8 0.022(4) 0.029(3) 0.025(4) -0.016(3) -0.001(3) 0.002(3)
C1 0.021(4) 0.022(4) 0.031(5) -0.012(4) -0.007(4) 0.003(3)
C2 0.018(5) 0.043(5) 0.060(7) -0.028(5) -0.012(4) -0.002(4)
C3 0.025(5) 0.037(5) 0.034(5) -0.022(4) -0.009(4) -0.001(4)
C4 0.032(5) 0.043(5) 0.024(5) -0.018(4) -0.010(4) 0.008(4)
C5 0.028(5) 0.026(4) 0.014(4) -0.007(3) -0.001(3) 0.001(3)
C6 0.039(5) 0.028(4) 0.034(5) -0.019(4) -0.002(4) 0.000(4)
C7 0.046(6) 0.036(5) 0.029(5) -0.020(4) 0.006(4) -0.005(4)
C8 0.031(5) 0.023(4) 0.036(5) -0.006(4) -0.001(4) 0.002(4)
C9 0.026(5) 0.033(4) 0.022(4) -0.006(4) 0.000(4) 0.001(4)
C10 0.012(4) 0.029(4) 0.035(5) -0.016(4) -0.001(3) 0.003(3)
C11 0.019(4) 0.022(4) 0.033(5) -0.008(4) -0.008(4) -0.001(3)
C12 0.027(5) 0.047(5) 0.022(5) -0.009(4) 0.001(4) 0.003(4)
C13 0.027(5) 0.042(5) 0.036(5) -0.024(4) -0.002(4) 0.005(4)
C14 0.020(5) 0.042(5) 0.055(6) -0.033(5) -0.005(4) 0.006(4)
C15 0.018(4) 0.023(4) 0.039(5) -0.015(4) -0.002(4) 0.003(3)
C16 0.023(5) 0.032(4) 0.044(6) -0.015(4) -0.005(4) 0.000(4)
C17 0.028(5) 0.027(4) 0.039(5) -0.008(4) 0.002(4) 0.001(4)
C18 0.056(7) 0.063(7) 0.049(6) -0.038(6) 0.000(5) -0.002(5)
C19 0.027(5) 0.058(6) 0.014(4) 0.000(4) 0.005(4) 0.006(4)
C20 0.029(5) 0.038(5) 0.037(5) -0.008(4) -0.006(4) 0.006(4)
C21 0.031(5) 0.023(4) 0.046(6) -0.004(4) -0.007(4) -0.001(4)
C22 0.050(6) 0.052(6) 0.042(6) -0.021(5) -0.014(5) -0.016(5)
C23 0.034(5) 0.036(5) 0.045(6) -0.025(4) -0.005(4) -0.003(4)
C24 0.021(4) 0.031(4) 0.038(5) -0.011(4) -0.001(4) 0.001(3)
C25 0.019(4) 0.029(4) 0.021(4) -0.008(3) 0.001(3) -0.005(3)
C26 0.015(4) 0.068(6) 0.051(6) -0.039(5) -0.007(4) 0.007(4)
C27 0.019(5) 0.063(6) 0.049(6) -0.039(5) 0.002(4) -0.003(4)
C28 0.030(5) 0.045(5) 0.024(4) -0.023(4) 0.005(4) -0.004(4)
C29 0.026(4) 0.021(4) 0.018(4) -0.009(3) -0.001(3) 0.002(3)
C30 0.028(5) 0.032(4) 0.028(5) -0.013(4) -0.004(4) -0.001(4)
C31 0.034(5) 0.029(4) 0.036(5) -0.020(4) -0.013(4) 0.000(4)
C32 0.020(4) 0.023(4) 0.034(5) -0.012(4) -0.005(4) -0.004(3)
C33 0.025(5) 0.033(4) 0.024(4) -0.013(4) -0.001(4) -0.001(4)
C34 0.014(4) 0.037(4) 0.029(5) -0.020(4) -0.002(3) -0.003(3)
C35 0.018(4) 0.027(4) 0.029(5) -0.010(4) -0.007(3) 0.003(3)
C36 0.022(4) 0.037(5) 0.039(5) -0.024(4) -0.007(4) 0.001(4)
C37 0.028(5) 0.049(5) 0.025(5) -0.018(4) -0.002(4) -0.002(4)
C38 0.028(5) 0.047(5) 0.032(5) -0.013(4) -0.009(4) -0.004(4)
C39 0.022(5) 0.032(4) 0.038(5) -0.014(4) -0.004(4) 0.004(4)
C40 0.033(5) 0.041(5) 0.036(5) -0.018(4) -0.007(4) -0.005(4)
C41 0.039(6) 0.031(5) 0.063(7) -0.022(5) -0.019(5) 0.005(4)
C42 0.052(7) 0.067(7) 0.033(5) -0.030(5) -0.005(5) 0.003(5)
C43 0.031(5) 0.026(4) 0.037(5) -0.008(4) -0.007(4) -0.001(4)
C44 0.028(5) 0.048(5) 0.041(6) -0.019(5) 0.007(4) -0.007(4)
C45 0.039(6) 0.049(5) 0.027(5) -0.014(4) -0.006(4) -0.001(4)
C46 0.025(5) 0.037(5) 0.037(5) -0.015(4) 0.001(4) 0.002(4)
C47 0.040(6) 0.037(5) 0.041(6) -0.024(4) -0.006(4) 0.000(4)
C48 0.041(6) 0.050(6) 0.050(6) -0.030(5) 0.003(5) 0.007(5)

loop_
_atom_type_symbol
_atom_type_description
_atom_type_scat_dispersion_real
_atom_type_scat_dispersion_imag
_atom_type_scat_source
C C 0.0033 0.0016 'International Tables Vol C Tables 4.2.6.8 and 6.1.1.4'
H H 0.0000 0.0000 'International Tables Vol C Tables 4.2.6.8 and 6.1.1.4'
N N 0.0061 0.0033 'International Tables Vol C Tables 4.2.6.8 and 6.1.1.4'
Si Si 0.0817 0.0704 'International Tables Vol C Tables 4.2.6.8 and 6.1.1.4'
Fe Fe 0.3463 0.8444 'International Tables Vol C Tables 4.2.6.8 and 6.1.1.4'
Br Br -0.2901 2.4595 'International Tables Vol C Tables 4.2.6.8 and 6.1.1.4'

loop_
_geom_angle_atom_site_label_1
_geom_angle_atom_site_label_2
_geom_angle_atom_site_label_3
_geom_angle
N4 Fe1 C1 130.5(3)
N4 Fe1 N3 107.1(3)
C1 Fe1 N3 88.0(3)
N4 Fe1 Br1 120.29(18)
C1 Fe1 Br1 102.9(2)
N3 Fe1 Br1 98.18(16)
N8 Fe2 C25 127.7(3)
N8 Fe2 N7 110.8(2)
C25 Fe2 N7 88.2(3)
N8 Fe2 Br2 121.86(19)
C25 Fe2 Br2 103.3(2)
N7 Fe2 Br2 94.98(16)
N4 Si1 C22 114.2(4)
N4 Si1 C24 110.1(3)
C22 Si1 C24 106.1(4)
N4 Si1 C23 111.1(3)
C22 Si1 C23 105.6(4)
C24 Si1 C23 109.5(4)
N4 Si2 C21 109.5(3)
N4 Si2 C20 114.1(3)
C21 Si2 C20 105.2(4)
N4 Si2 C19 111.7(4)
C21 Si2 C19 108.2(4)
C20 Si2 C19 107.9(4)
N8 Si3 C46 110.9(3)
N8 Si3 C47 110.6(4)
C46 Si3 C47 109.0(4)
N8 Si3 C48 114.5(4)
C46 Si3 C48 105.8(4)
C47 Si3 C48 105.7(4)
N8 Si4 C43 110.9(3)
N8 Si4 C45 113.1(4)
C43 Si4 C45 106.2(4)
N8 Si4 C44 113.1(4)
C43 Si4 C44 105.4(4)
C45 Si4 C44 107.6(4)
C1 N1 C3 110.6(6)
C1 N1 C4 123.7(6)
C3 N1 C4 124.9(6)
C1 N2 C2 111.5(7)
C1 N2 C10 124.0(6)
C2 N2 C10 124.4(7)
C9 N3 C5 117.1(6)
C9 N3 Fe1 118.3(5)
C5 N3 Fe1 124.3(5)
Si2 N4 Si1 123.1(4)
Si2 N4 Fe1 119.2(3)
Si1 N4 Fe1 115.1(3)
C25 N5 C26 111.8(7)
C25 N5 C34 124.5(7)
C26 N5 C34 123.7(7)
C25 N6 C27 112.5(7)
C25 N6 C28 122.2(7)
C27 N6 C28 124.6(7)
C29 N7 C33 118.3(6)
C29 N7 Fe2 123.4(5)
C33 N7 Fe2 118.0(5)
Si4 N8 Si3 124.1(4)
Si4 N8 Fe2 120.6(3)
Si3 N8 Fe2 114.9(3)
N2 C1 N1 104.1(6)
N2 C1 Fe1 137.0(6)
N1 C1 Fe1 118.7(5)
C3 C2 N2 107.1(7)
C2 C3 N1 106.7(7)
N1 C4 C5 114.2(6)
N3 C5 C6 124.0(7)
N3 C5 C4 116.3(6)
C6 C5 C4 119.4(7)
C5 C6 C7 117.6(8)
C6 C7 C8 119.8(8)
C9 C8 C7 118.8(8)
N3 C9 C8 122.5(8)
C11 C10 C15 123.0(7)
C11 C10 N2 119.0(7)
C15 C10 N2 118.0(7)
C10 C11 C12 117.7(7)
C10 C11 C17 124.3(7)
C12 C11 C17 118.0(7)
C13 C12 C11 121.9(8)
C14 C13 C12 117.7(8)
C14 C13 C18 120.8(8)
C12 C13 C18 121.5(8)
C13 C14 C15 123.1(8)
C10 C15 C14 116.5(7)
C10 C15 C16 124.0(7)
C14 C15 C16 119.4(7)
N5 C25 N6 102.2(6)
N5 C25 Fe2 137.1(6)
N6 C25 Fe2 120.2(5)
C27 C26 N5 108.1(8)
C26 C27 N6 105.4(7)
N6 C28 C29 115.6(6)
N7 C29 C30 121.7(7)
N7 C29 C28 117.4(6)
C30 C29 C28 120.6(7)
C29 C30 C31 119.1(8)
C32 C31 C30 119.9(7)
C31 C32 C33 118.0(7)
N7 C33 C32 122.9(7)
C39 C34 C35 122.5(7)
C39 C34 N5 118.6(7)
C35 C34 N5 118.8(7)
C36 C35 C34 117.5(7)
C36 C35 C40 120.8(7)
C34 C35 C40 121.7(7)
C37 C36 C35 122.5(8)
C36 C37 C38 119.2(8)
C36 C37 C42 120.9(8)
C38 C37 C42 119.8(8)
C37 C38 C39 121.7(8)
C34 C39 C38 116.6(7)
C34 C39 C41 124.0(8)
C38 C39 C41 119.4(8)

loop_
_geom_bond_atom_site_label_1
_geom_bond_atom_site_label_2
_geom_bond_distance
Fe1 N4 1.943(6)
Fe1 C1 2.105(8)
Fe1 N3 2.146(6)
Fe1 Br1 2.4567(13)
Fe2 N8 1.945(6)
Fe2 C25 2.084(8)
Fe2 N7 2.166(6)
Fe2 Br2 2.4592(13)
Si1 N4 1.722(6)
Si1 C22 1.864(9)
Si1 C24 1.874(8)
Si1 C23 1.877(8)
Si2 N4 1.714(6)
Si2 C21 1.872(8)
Si2 C20 1.877(8)
Si2 C19 1.898(8)
Si3 N8 1.734(6)
Si3 C46 1.858(9)
Si3 C47 1.879(8)
Si3 C48 1.882(9)
Si4 N8 1.704(6)
Si4 C43 1.873(8)
Si4 C45 1.875(8)
Si4 C44 1.885(8)
N1 C1 1.363(9)
N1 C3 1.393(10)
N1 C4 1.474(10)
N2 C1 1.352(9)
N2 C2 1.378(10)
N2 C10 1.445(10)
N3 C9 1.351(10)
N3 C5 1.358(9)
N5 C25 1.359(10)
N5 C26 1.368(10)
N5 C34 1.450(9)
N6 C25 1.371(9)
N6 C27 1.379(10)
N6 C28 1.464(10)
N7 C29 1.345(9)
N7 C33 1.351(9)
C2 C3 1.335(11)
C4 C5 1.529(11)
C5 C6 1.376(10)
C6 C7 1.379(12)
C7 C8 1.393(12)
C8 C9 1.377(11)
C10 C11 1.384(10)
C10 C15 1.404(10)
C11 C12 1.407(11)
C11 C17 1.515(10)
C12 C13 1.402(11)
C13 C14 1.384(12)
C13 C18 1.509(11)
C14 C15 1.408(11)
C15 C16 1.494(11)
C26 C27 1.334(12)
C28 C29 1.520(10)
C29 C30 1.380(10)
C30 C31 1.388(11)
C31 C32 1.373(11)
C32 C33 1.381(10)
C34 C39 1.395(11)
C34 C35 1.415(10)
C35 C36 1.377(11)
C35 C40 1.503(11)
C36 C37 1.367(11)
C37 C38 1.394(12)
C37 C42 1.517(11)
C38 C39 1.409(11)
C39 C41 1.488(11)
